data_1568796
loop_
_publ_author_name
'Nguyen, Thanh Nhan'
'Nguyen, Anh Ngoc'
'Tran, Ngoc Minh'
'Park, In Hyeok'
'Yoo, Hyojong'

_publ_section_title
;
 Hierarchical packing of racemic metallosupramolecular cages with
 Ni(II)-based triple-stranded helicate building blocks.
;
_journal_issue 3
_journal_name_full IUCrJ
_journal_paper_doi 10.1107/S2052252523002385
_journal_volume 10
_journal_year 2023
_chemical_formula_sum 'C522 H496 Co52 N72 O264'
_chemical_formula_weight 15066.24
_space_group_crystal_system cubic
_space_group_IT_number 203
_space_group_name_Hall '-F 2uv 2vw 3'
_space_group_name_H-M_alt 'F d -3 :2'
_atom_sites_solution_hydrogens mixed
_audit_creation_method SHELXL-2018/3
_cell_angle_alpha 90
_cell_angle_beta 90
_cell_angle_gamma 90
_cell_formula_units_Z 8
_cell_length_a 58.380(7)
_cell_length_b 58.380(7)
_cell_length_c 58.380(7)
_cell_measurement_reflns_used 681293
_cell_measurement_temperature 100(2)
_cell_measurement_theta_max 31.501
_cell_measurement_theta_min 1.536
_cell_volume 198972(4)
_computing_cell_refinement 'Bruker APEXII'
_computing_data_collection 'Bruker APEXII'
_computing_data_reduction 'Bruker APEX software'
_computing_molecular_graphics ORTEP
_computing_publication_material CIFTAB
_computing_structure_refinement SHELXL
_computing_structure_solution 'SHELXT 2014/4 (Sheldrick, 2014)'
_diffrn_ambient_temperature 100(2)
_diffrn_measured_fraction_theta_full 0.998
_diffrn_measured_fraction_theta_max 0.999
_diffrn_measurement_device_type 'CCD detector'
_diffrn_measurement_method 'phi and omega scans'
_diffrn_radiation_type synchrotron
_diffrn_radiation_wavelength 0.700
_diffrn_reflns_av_R_equivalents 0.0367
_diffrn_reflns_av_unetI/netI 0.0121
_diffrn_reflns_Laue_measured_fraction_full 0.998
_diffrn_reflns_Laue_measured_fraction_max 0.999
_diffrn_reflns_limit_h_max 73
_diffrn_reflns_limit_h_min -73
_diffrn_reflns_limit_k_max 73
_diffrn_reflns_limit_k_min -73
_diffrn_reflns_limit_l_max 72
_diffrn_reflns_limit_l_min -71
_diffrn_reflns_number 311832
_diffrn_reflns_point_group_measured_fraction_full 0.998
_diffrn_reflns_point_group_measured_fraction_max 0.999
_diffrn_reflns_theta_full 24.835
_diffrn_reflns_theta_max 25.993
_diffrn_reflns_theta_min 1.683
_diffrn_source 'fine-focus sealed tube'
_exptl_absorpt_coefficient_mu 0.870
_exptl_absorpt_correction_T_max 0.906
_exptl_absorpt_correction_T_min 0.862
_exptl_absorpt_correction_type multi-scan
_exptl_absorpt_process_details SADABS
_exptl_crystal_colour purple
_exptl_crystal_density_diffrn 1.006
_exptl_crystal_description rectangular
_exptl_crystal_F_000 61184
_exptl_crystal_size_max 0.169
_exptl_crystal_size_mid 0.114
_exptl_crystal_size_min 0.111
_refine_diff_density_max 1.594
_refine_diff_density_min -0.790
_refine_diff_density_rms 0.066
_refine_ls_extinction_method none
_refine_ls_goodness_of_fit_ref 1.067
_refine_ls_hydrogen_treatment constr
_refine_ls_matrix_type full
_refine_ls_number_parameters 723
_refine_ls_number_reflns 17071
_refine_ls_number_restraints 105
_refine_ls_restrained_S_all 1.067
_refine_ls_R_factor_all 0.0457
_refine_ls_R_factor_gt 0.0413
_refine_ls_shift/su_max 0.004
_refine_ls_shift/su_mean 0.000
_refine_ls_structure_factor_coef Fsqd
_refine_ls_weighting_details 'w=1/[\s^2^(Fo^2^)+(0.0612P)^2^+718.2457P] where P=(Fo^2^+2Fc^2^)/3'
_refine_ls_weighting_scheme calc
_refine_ls_wR_factor_gt 0.1144
_refine_ls_wR_factor_ref 0.1171
_reflns_Friedel_coverage 0.000
_reflns_number_gt 15041
_reflns_number_total 17071
_reflns_threshold_expression 'I > 2\s(I)'
_cod_data_source_file yc5042.cif
_cod_data_source_block 4
_cod_depositor_comments
;
The following automatic conversions were performed:

data item '_exptl_absorpt_correction_type' value 'MULTI-SCAN' was
changed to 'multi-scan' in accordance with the
/home/data/users/saulius/crontab/automatic-downloads/rss-feeds/IUCr/lib/dictionaries/cif_core.dic
dictionary named 'cif_core.dic' version 2.4.2 last updated on
2011-04-26.

Automatic conversion script
Id: cif_fix_values 7556 2019-12-06 15:28:31Z antanas 
;
_cod_original_cell_volume 198973(69)
_cod_original_sg_symbol_H-M 'F d -3'
_cod_database_code 1568796
_shelx_shelxl_version_number 2018/3
_shelx_space_group_comment
;
The symmetry employed for this shelxl refinement is uniquely defined
by the following loop, which should always be used as a source of
symmetry information in preference to the above space-group names.
They are only intended as comments.
;
_shelx_estimated_absorpt_t_min 0.867
_shelx_estimated_absorpt_t_max 0.910

loop_
_space_group_symop_operation_xyz
'x, y, z'
'-x+1/4, -y+1/4, z'
'-x+1/4, y, -z+1/4'
'x, -y+1/4, -z+1/4'
'z, x, y'
'z, -x+1/4, -y+1/4'
'-z+1/4, -x+1/4, y'
'-z+1/4, x, -y+1/4'
'y, z, x'
'-y+1/4, z, -x+1/4'
'y, -z+1/4, -x+1/4'
'-y+1/4, -z+1/4, x'
'x, y+1/2, z+1/2'
'-x+1/4, -y+3/4, z+1/2'
'-x+1/4, y+1/2, -z+3/4'
'x, -y+3/4, -z+3/4'
'z, x+1/2, y+1/2'
'z, -x+3/4, -y+3/4'
'-z+1/4, -x+3/4, y+1/2'
'-z+1/4, x+1/2, -y+3/4'
'y, z+1/2, x+1/2'
'-y+1/4, z+1/2, -x+3/4'
'y, -z+3/4, -x+3/4'
'-y+1/4, -z+3/4, x+1/2'
'x+1/2, y, z+1/2'
'-x+3/4, -y+1/4, z+1/2'
'-x+3/4, y, -z+3/4'
'x+1/2, -y+1/4, -z+3/4'
'z+1/2, x, y+1/2'
'z+1/2, -x+1/4, -y+3/4'
'-z+3/4, -x+1/4, y+1/2'
'-z+3/4, x, -y+3/4'
'y+1/2, z, x+1/2'
'-y+3/4, z, -x+3/4'
'y+1/2, -z+1/4, -x+3/4'
'-y+3/4, -z+1/4, x+1/2'
'x+1/2, y+1/2, z'
'-x+3/4, -y+3/4, z'
'-x+3/4, y+1/2, -z+1/4'
'x+1/2, -y+3/4, -z+1/4'
'z+1/2, x+1/2, y'
'z+1/2, -x+3/4, -y+1/4'
'-z+3/4, -x+3/4, y'
'-z+3/4, x+1/2, -y+1/4'
'y+1/2, z+1/2, x'
'-y+3/4, z+1/2, -x+1/4'
'y+1/2, -z+3/4, -x+1/4'
'-y+3/4, -z+3/4, x'
'-x, -y, -z'
'x-1/4, y-1/4, -z'
'x-1/4, -y, z-1/4'
'-x, y-1/4, z-1/4'
'-z, -x, -y'
'-z, x-1/4, y-1/4'
'z-1/4, x-1/4, -y'
'z-1/4, -x, y-1/4'
'-y, -z, -x'
'y-1/4, -z, x-1/4'
'-y, z-1/4, x-1/4'
'y-1/4, z-1/4, -x'
'-x, -y+1/2, -z+1/2'
'x-1/4, y+1/4, -z+1/2'
'x-1/4, -y+1/2, z+1/4'
'-x, y+1/4, z+1/4'
'-z, -x+1/2, -y+1/2'
'-z, x+1/4, y+1/4'
'z-1/4, x+1/4, -y+1/2'
'z-1/4, -x+1/2, y+1/4'
'-y, -z+1/2, -x+1/2'
'y-1/4, -z+1/2, x+1/4'
'-y, z+1/4, x+1/4'
'y-1/4, z+1/4, -x+1/2'
'-x+1/2, -y, -z+1/2'
'x+1/4, y-1/4, -z+1/2'
'x+1/4, -y, z+1/4'
'-x+1/2, y-1/4, z+1/4'
'-z+1/2, -x, -y+1/2'
'-z+1/2, x-1/4, y+1/4'
'z+1/4, x-1/4, -y+1/2'
'z+1/4, -x, y+1/4'
'-y+1/2, -z, -x+1/2'
'y+1/4, -z, x+1/4'
'-y+1/2, z-1/4, x+1/4'
'y+1/4, z-1/4, -x+1/2'
'-x+1/2, -y+1/2, -z'
'x+1/4, y+1/4, -z'
'x+1/4, -y+1/2, z-1/4'
'-x+1/2, y+1/4, z-1/4'
'-z+1/2, -x+1/2, -y'
'-z+1/2, x+1/4, y-1/4'
'z+1/4, x+1/4, -y'
'z+1/4, -x+1/2, y-1/4'
'-y+1/2, -z+1/2, -x'
'y+1/4, -z+1/2, x-1/4'
'-y+1/2, z+1/4, x-1/4'
'y+1/4, z+1/4, -x'

loop_
_atom_site_label
_atom_site_type_symbol
_atom_site_fract_x
_atom_site_fract_y
_atom_site_fract_z
_atom_site_U_iso_or_equiv
_atom_site_adp_type
_atom_site_occupancy
_atom_site_site_symmetry_order
_atom_site_calc_flag
_atom_site_refinement_flags_posn
_atom_site_refinement_flags_adp
_atom_site_refinement_flags_occupancy
_atom_site_disorder_assembly
_atom_site_disorder_group
Co1 Co 0.40140(2) 0.60938(2) 0.68463(2) 0.02466(7) Uani 1 1 d . . . . .
Co2 Co 0.44475(2) 0.56902(2) 0.69797(2) 0.03133(8) Uani 1 1 d . . . . .
Co3 Co 0.34893(2) 0.58589(2) 0.70167(2) 0.03236(8) Uani 1 1 d . . . . .
Co4 Co 0.41170(2) 0.65665(2) 0.71889(2) 0.02836(8) Uani 1 1 d . . . . .
Co5 Co 0.52009(2) 0.52009(2) 0.72991(2) 0.04700(15) Uani 1 3 d S T P . .
O1 O 0.42378(3) 0.62113(3) 0.71035(2) 0.0295(3) Uani 1 1 d . . . . .
O2 O 0.44729(3) 0.59334(3) 0.72332(3) 0.0339(4) Uani 1 1 d . . . . .
O3 O 0.41126(3) 0.68490(3) 0.74085(2) 0.0309(3) Uani 1 1 d . . . . .
O4 O 0.42861(3) 0.70107(3) 0.77099(3) 0.0378(4) Uani 1 1 d . . . . .
O5 O 0.40620(3) 0.57578(3) 0.69810(2) 0.0306(3) Uani 1 1 d . . . . .
O6 O 0.37402(3) 0.56440(3) 0.71609(3) 0.0358(4) Uani 1 1 d . . . . .
O7 O 0.47384(3) 0.55093(3) 0.71045(3) 0.0429(4) Uani 1 1 d . . . . .
O8 O 0.48462(3) 0.52322(3) 0.73511(3) 0.0470(4) Uani 1 1 d . . . . .
O9 O 0.37387(3) 0.61433(3) 0.70804(2) 0.0304(3) Uani 1 1 d . . . . .
O10 O 0.38340(3) 0.64065(3) 0.73484(3) 0.0346(4) Uani 1 1 d . . . . .
O11 O 0.32285(3) 0.56360(3) 0.71305(3) 0.0485(4) Uani 1 1 d . . . . .
O12 O 0.29591(5) 0.55954(5) 0.73999(5) 0.0841(9) Uani 1 1 d . . . . .
H12S H 0.290094 0.545817 0.734147 0.126 Uiso 0.3333 1 d R U P . .
O13 O 0.39871(3) 0.64186(3) 0.67128(3) 0.0325(3) Uani 1 1 d . . . . .
O14 O 0.38920(3) 0.66945(3) 0.69600(3) 0.0375(4) Uani 1 1 d . . . . .
O15 O 0.37866(3) 0.65070(3) 0.59014(3) 0.0338(3) Uani 1 1 d . . . . .
O16 O 0.35330(3) 0.67738(3) 0.57961(3) 0.0382(4) Uani 1 1 d . . . . .
O17 O 0.42722(3) 0.60373(3) 0.66140(2) 0.0296(3) Uani 1 1 d . . . . .
O18 O 0.46024(3) 0.59037(3) 0.67538(3) 0.0384(4) Uani 1 1 d . . . . .
O19 O 0.43963(3) 0.54496(3) 0.67212(3) 0.0408(4) Uani 1 1 d . . . . .
O20 O 0.32464(3) 0.60934(4) 0.68809(3) 0.0504(5) Uani 1 1 d . . . . .
O21 O 0.44042(3) 0.67021(3) 0.70181(3) 0.0487(5) Uani 1 1 d . . . . .
O22 O 0.52428(11) 0.55691(7) 0.73527(7) 0.1475(17) Uani 1 1 d . . . . .
H22A H 0.516587 0.565952 0.725783 0.221 Uiso 1 1 d R U . . .
H22B H 0.539292 0.562304 0.734171 0.221 Uiso 1 1 d R U . . .
N1 N 0.43419(3) 0.64761(3) 0.74430(3) 0.0252(3) Uani 1 1 d . . . . .
N2 N 0.43104(4) 0.54682(3) 0.72154(3) 0.0365(4) Uani 1 1 d . . . . .
N3 N 0.34014(3) 0.59933(4) 0.73268(3) 0.0359(4) Uani 1 1 d . . . . .
N4 N 0.43005(4) 0.53648(3) 0.63576(3) 0.0367(4) Uani 1 1 d . . . . .
N5 N 0.31037(5) 0.63667(6) 0.66514(6) 0.0779(9) Uani 1 1 d . . . . .
C1 C 0.42530(4) 0.68510(4) 0.75740(4) 0.0284(4) Uani 1 1 d . . . . .
C2 C 0.43860(4) 0.66303(3) 0.76056(3) 0.0261(4) Uani 1 1 d . . . . .
C3 C 0.45370(4) 0.65835(4) 0.77803(4) 0.0322(5) Uani 1 1 d . . . . .
H3 H 0.456743 0.669384 0.789600 0.039 Uiso 1 1 calc R U . . .
C4 C 0.46440(4) 0.63712(4) 0.77835(4) 0.0351(5) Uani 1 1 d . . . . .
H4 H 0.474752 0.633418 0.790343 0.042 Uiso 1 1 calc R U . . .
C5 C 0.45999(4) 0.62126(4) 0.76115(4) 0.0309(5) Uani 1 1 d . . . . .
H5 H 0.467276 0.606714 0.761036 0.037 Uiso 1 1 calc R U . . .
C6 C 0.44461(3) 0.62741(4) 0.74422(3) 0.0258(4) Uani 1 1 d . . . . .
C7 C 0.43811(4) 0.61244(4) 0.72434(3) 0.0272(4) Uani 1 1 d . . . . .
C8 C 0.39492(4) 0.56363(4) 0.71234(4) 0.0323(5) Uani 1 1 d . . . . .
C9 C 0.40868(5) 0.54639(4) 0.72573(4) 0.0402(5) Uani 1 1 d . . . . .
C10 C 0.39937(6) 0.53177(6) 0.74180(7) 0.0691(10) Uani 1 1 d . . . . .
H10 H 0.383396 0.531715 0.744923 0.083 Uiso 1 1 calc R U . . .
C11 C 0.41441(7) 0.51695(8) 0.75337(8) 0.0926(15) Uani 1 1 d . . . . .
H11 H 0.408596 0.506548 0.764450 0.111 Uiso 1 1 calc R U . . .
C12 C 0.43740(7) 0.51744(6) 0.74875(7) 0.0757(11) Uani 1 1 d . . . . .
H12 H 0.447634 0.507422 0.756475 0.091 Uiso 1 1 calc R U . . .
C13 C 0.44543(5) 0.53278(5) 0.73264(5) 0.0464(6) Uani 1 1 d . . . . .
C14 C 0.47008(5) 0.53576(4) 0.72552(4) 0.0421(6) Uani 1 1 d . . . . .
C15 C 0.37113(4) 0.62526(4) 0.72685(3) 0.0309(5) Uani 1 1 d . . . . .
C16 C 0.35063(4) 0.61778(4) 0.74084(4) 0.0351(5) Uani 1 1 d . . . . .
C17 C 0.34308(5) 0.62854(5) 0.76056(4) 0.0427(6) Uani 1 1 d . . . . .
H17 H 0.350527 0.641859 0.766208 0.051 Uiso 1 1 calc R U . . .
C18 C 0.32435(5) 0.61934(6) 0.77183(4) 0.0506(7) Uani 1 1 d . . . . .
H18 H 0.318764 0.626419 0.785377 0.061 Uiso 1 1 calc R U . . .
C19 C 0.31376(5) 0.59990(6) 0.76346(5) 0.0530(7) Uani 1 1 d . . . . .
H19 H 0.301130 0.593240 0.771261 0.064 Uiso 1 1 calc R U . . .
C20 C 0.32212(5) 0.59037(5) 0.74330(4) 0.0454(6) Uani 1 1 d . . . . .
C21 C 0.31274(5) 0.56944(6) 0.73123(5) 0.0544(7) Uani 1 1 d . . . . .
C22 C 0.38854(4) 0.66005(4) 0.67656(4) 0.0299(4) Uani 1 1 d . . . . .
C23 C 0.37505(4) 0.67200(4) 0.65816(3) 0.0291(4) Uani 1 1 d . . . . .
C24 C 0.37546(4) 0.66362(4) 0.63583(3) 0.0279(4) Uani 1 1 d . . . . .
H24 H 0.383463 0.649865 0.632411 0.034 Uiso 1 1 calc R U . . .
C25 C 0.36413(4) 0.67544(4) 0.61857(3) 0.0287(4) Uani 1 1 d . . . . .
C26 C 0.35191(4) 0.69534(4) 0.62382(4) 0.0328(5) Uani 1 1 d . . . . .
H26 H 0.343881 0.703121 0.611992 0.039 Uiso 1 1 calc R U . . .
C27 C 0.35129(4) 0.70404(4) 0.64611(4) 0.0356(5) Uani 1 1 d . . . . .
C28 C 0.36311(4) 0.69215(4) 0.66306(4) 0.0336(5) Uani 1 1 d . . . . .
H28 H 0.363059 0.697862 0.678296 0.040 Uiso 1 1 calc R U . . .
C29 C 0.36558(4) 0.66711(4) 0.59428(4) 0.0304(4) Uani 1 1 d . . . . .
C30 C 0.33828(5) 0.72563(5) 0.65144(5) 0.0513(7) Uani 1 1 d . . . . .
H30A H 0.331133 0.731471 0.637420 0.077 Uiso 1 1 calc R U . . .
H30B H 0.326388 0.722336 0.662826 0.077 Uiso 1 1 calc R U . . .
H30C H 0.348838 0.737159 0.657560 0.077 Uiso 1 1 calc R U . . .
C31 C 0.44866(4) 0.60200(4) 0.66134(4) 0.0312(5) Uani 1 1 d . . . . .
C32 C 0.46146(4) 0.61423(4) 0.64261(4) 0.0348(5) Uani 1 1 d . . . . .
C33 C 0.44948(5) 0.625000 0.625000 0.0319(6) Uani 1 2 d S T P . .
H33 H 0.433211 0.624999 0.624999 0.038 Uiso 1 2 calc R U P . .
C34 C 0.48547(4) 0.61425(6) 0.64242(5) 0.0509(7) Uani 1 1 d . . . . .
H34 H 0.493564 0.606790 0.654407 0.061 Uiso 1 1 calc R U . . .
C35 C 0.49764(7) 0.625000 0.625000 0.0598(12) Uani 1 2 d S T P . .
C36 C 0.52360(8) 0.625000 0.625000 0.099(2) Uani 1 2 d S T P . .
H36A H 0.529191 0.633311 0.611531 0.148 Uiso 0.5 1 calc R U P . .
H36B H 0.529191 0.632509 0.638932 0.148 Uiso 0.5 1 calc R U P . .
H36C H 0.529191 0.609180 0.624537 0.148 Uiso 0.5 1 calc R U P . .
C37 C 0.42915(4) 0.54947(4) 0.65419(4) 0.0337(5) Uani 1 1 d . . . . .
H37 H 0.420043 0.562940 0.653725 0.040 Uiso 1 1 calc R U . . .
C38 C 0.41715(5) 0.54198(5) 0.61518(5) 0.0504(7) Uani 1 1 d . . . . .
H38A H 0.420079 0.530319 0.603463 0.076 Uiso 1 1 calc R U . . .
H38B H 0.400756 0.542305 0.618773 0.076 Uiso 1 1 calc R U . . .
H38C H 0.421923 0.557009 0.609436 0.076 Uiso 1 1 calc R U . . .
C39 C 0.44384(6) 0.51565(5) 0.63528(5) 0.0573(8) Uani 1 1 d . . . . .
H39A H 0.442376 0.508313 0.620256 0.086 Uiso 1 1 calc R U . . .
H39B H 0.459927 0.519525 0.638080 0.086 Uiso 1 1 calc R U . . .
H39C H 0.438467 0.505111 0.647198 0.086 Uiso 1 1 calc R U . . .
C40 C 0.32675(6) 0.62371(6) 0.67313(6) 0.0634(8) Uani 1 1 d . . . . .
H40 H 0.341579 0.625653 0.666727 0.076 Uiso 1 1 calc R U . . .
C41 C 0.31294(9) 0.65249(10) 0.64658(12) 0.132(3) Uani 1 1 d . . . . .
H41A H 0.298309 0.660208 0.643739 0.198 Uiso 1 1 calc R U . . .
H41B H 0.324608 0.663903 0.650534 0.198 Uiso 1 1 calc R U . . .
H41C H 0.317677 0.644203 0.632777 0.198 Uiso 1 1 calc R U . . .
C42 C 0.28705(9) 0.63563(11) 0.67548(13) 0.137(3) Uani 1 1 d . . . . .
H42A H 0.276909 0.646372 0.667506 0.206 Uiso 1 1 calc R U . . .
H42B H 0.280969 0.620052 0.674004 0.206 Uiso 1 1 calc R U . . .
H42C H 0.287937 0.639776 0.691720 0.206 Uiso 1 1 calc R U . . .
N6 N 0.46777(5) 0.67729(6) 0.67559(6) 0.0544(8) Uani 0.845(5) 1 d . U P A 1
C43 C 0.44775(6) 0.66957(5) 0.68241(6) 0.0408(7) Uani 0.845(5) 1 d . U P A 1
H43 H 0.438164 0.662868 0.671098 0.049 Uiso 0.845(5) 1 calc R U P A 1
C44 C 0.47427(11) 0.67756(9) 0.65152(9) 0.0884(17) Uani 0.845(5) 1 d . U P A 1
H44A H 0.489731 0.683908 0.649967 0.133 Uiso 0.845(5) 1 calc R U P A 1
H44B H 0.474018 0.661899 0.645482 0.133 Uiso 0.845(5) 1 calc R U P A 1
H44C H 0.463432 0.687053 0.642905 0.133 Uiso 0.845(5) 1 calc R U P A 1
C45 C 0.48312(7) 0.68872(8) 0.69199(9) 0.0774(13) Uani 0.845(5) 1 d . U P A 1
H45A H 0.497213 0.693386 0.684144 0.116 Uiso 0.845(5) 1 calc R U P A 1
H45B H 0.475483 0.702275 0.698294 0.116 Uiso 0.845(5) 1 calc R U P A 1
H45C H 0.486899 0.678123 0.704444 0.116 Uiso 0.845(5) 1 calc R U P A 1
N6X N 0.4698(3) 0.6658(4) 0.6772(3) 0.056(3) Uani 0.155(5) 1 d D U P A 2
C43X C 0.4551(4) 0.6645(3) 0.6957(4) 0.053(3) Uani 0.155(5) 1 d D U P A 2
H43B H 0.461578 0.654244 0.706626 0.064 Uiso 0.155(5) 1 calc R U P A 2
C44X C 0.4932(3) 0.6662(4) 0.6801(5) 0.079(5) Uani 0.155(5) 1 d D U P A 2
H44D H 0.500673 0.667188 0.665106 0.118 Uiso 0.155(5) 1 calc R U P A 2
H44E H 0.497503 0.679522 0.689381 0.118 Uiso 0.155(5) 1 calc R U P A 2
H44F H 0.498137 0.652157 0.687889 0.118 Uiso 0.155(5) 1 calc R U P A 2
C45X C 0.4623(4) 0.6729(4) 0.6559(4) 0.057(4) Uani 0.155(5) 1 d D U P A 2
H45D H 0.475183 0.672679 0.645101 0.085 Uiso 0.155(5) 1 calc R U P A 2
H45E H 0.450298 0.662489 0.650423 0.085 Uiso 0.155(5) 1 calc R U P A 2
H45F H 0.456161 0.688458 0.656958 0.085 Uiso 0.155(5) 1 calc R U P A 2

loop_
_atom_site_aniso_label
_atom_site_aniso_U_11
_atom_site_aniso_U_22
_atom_site_aniso_U_33
_atom_site_aniso_U_23
_atom_site_aniso_U_13
_atom_site_aniso_U_12
Co1 0.02879(14) 0.02760(14) 0.01759(13) -0.00562(10) -0.00155(10) 0.00703(11)
Co2 0.04182(17) 0.02754(15) 0.02462(14) -0.00813(11) -0.00572(12) 0.01224(12)
Co3 0.03564(16) 0.03992(17) 0.02151(14) -0.00390(12) 0.00522(11) 0.00353(13)
Co4 0.03471(16) 0.03064(15) 0.01972(13) -0.00344(11) -0.00412(11) 0.01309(12)
Co5 0.04700(15) 0.04700(15) 0.04700(15) 0.00024(16) 0.00024(16) -0.00024(16)
O1 0.0351(8) 0.0310(8) 0.0224(7) -0.0075(6) -0.0075(6) 0.0109(6)
O2 0.0409(9) 0.0308(8) 0.0299(8) -0.0110(6) -0.0110(7) 0.0146(7)
O3 0.0385(8) 0.0294(8) 0.0248(7) -0.0011(6) -0.0018(6) 0.0131(6)
O4 0.0474(10) 0.0284(8) 0.0376(9) -0.0119(7) -0.0030(7) 0.0101(7)
O5 0.0372(8) 0.0298(8) 0.0248(7) -0.0041(6) -0.0008(6) 0.0083(6)
O6 0.0437(9) 0.0365(8) 0.0273(8) -0.0010(6) 0.0016(7) 0.0065(7)
O7 0.0527(11) 0.0407(9) 0.0353(9) -0.0042(7) -0.0066(8) 0.0233(8)
O8 0.0565(11) 0.0429(10) 0.0415(10) -0.0034(8) -0.0142(8) 0.0224(9)
O9 0.0338(8) 0.0370(8) 0.0204(7) -0.0062(6) 0.0012(6) 0.0077(6)
O10 0.0388(9) 0.0416(9) 0.0235(7) -0.0099(6) -0.0022(6) 0.0101(7)
O11 0.0511(11) 0.0538(11) 0.0407(10) -0.0063(8) 0.0150(8) -0.0059(9)
O12 0.0815(17) 0.098(2) 0.0731(16) -0.0230(14) 0.0432(14) -0.0357(15)
O13 0.0394(9) 0.0318(8) 0.0263(7) -0.0017(6) 0.0004(6) 0.0133(7)
O14 0.0490(10) 0.0395(9) 0.0239(8) -0.0060(6) -0.0092(7) 0.0201(7)
O15 0.0370(9) 0.0416(9) 0.0227(7) -0.0033(6) 0.0043(6) 0.0027(7)
O16 0.0458(10) 0.0454(9) 0.0234(8) -0.0046(7) -0.0083(7) 0.0028(8)
O17 0.0323(8) 0.0329(8) 0.0237(7) -0.0069(6) 0.0023(6) 0.0051(6)
O18 0.0394(9) 0.0418(9) 0.0341(8) -0.0011(7) -0.0046(7) 0.0084(7)
O19 0.0500(10) 0.0396(9) 0.0330(9) -0.0145(7) -0.0036(7) 0.0098(8)
O20 0.0439(10) 0.0629(12) 0.0442(10) 0.0027(9) -0.0013(8) 0.0130(9)
O21 0.0518(11) 0.0459(10) 0.0483(11) 0.0102(8) 0.0160(9) 0.0152(9)
O22 0.217(5) 0.118(3) 0.107(3) 0.026(2) 0.034(3) -0.003(3)
N1 0.0280(9) 0.0247(8) 0.0230(8) -0.0042(7) -0.0022(7) 0.0070(7)
N2 0.0497(12) 0.0309(10) 0.0290(9) -0.0054(8) -0.0066(8) 0.0142(9)
N3 0.0368(10) 0.0464(11) 0.0244(9) -0.0010(8) 0.0066(8) 0.0083(9)
N4 0.0417(11) 0.0323(10) 0.0361(10) -0.0131(8) -0.0065(8) 0.0039(8)
N5 0.0553(17) 0.079(2) 0.100(2) 0.0190(18) -0.0127(16) 0.0080(15)
C1 0.0321(11) 0.0263(10) 0.0267(10) -0.0017(8) 0.0047(8) 0.0067(8)
C2 0.0270(10) 0.0259(10) 0.0254(10) -0.0056(8) -0.0013(8) 0.0043(8)
C3 0.0320(11) 0.0316(11) 0.0329(11) -0.0127(9) -0.0081(9) 0.0061(9)
C4 0.0329(11) 0.0359(12) 0.0366(12) -0.0111(10) -0.0147(9) 0.0096(9)
C5 0.0322(11) 0.0288(11) 0.0316(11) -0.0074(9) -0.0085(9) 0.0104(9)
C6 0.0271(10) 0.0255(10) 0.0247(10) -0.0047(8) -0.0033(8) 0.0051(8)
C7 0.0305(10) 0.0272(10) 0.0240(10) -0.0065(8) -0.0041(8) 0.0078(8)
C8 0.0432(13) 0.0299(11) 0.0238(10) -0.0067(8) -0.0018(9) 0.0088(9)
C9 0.0511(15) 0.0336(12) 0.0359(12) 0.0006(10) -0.0024(11) 0.0105(11)
C10 0.062(2) 0.065(2) 0.080(2) 0.0374(18) 0.0049(17) 0.0161(16)
C11 0.078(3) 0.088(3) 0.112(3) 0.068(3) 0.007(2) 0.021(2)
C12 0.073(2) 0.070(2) 0.084(3) 0.038(2) -0.0055(19) 0.0246(18)
C13 0.0585(16) 0.0382(13) 0.0423(14) 0.0010(11) -0.0100(12) 0.0190(12)
C14 0.0546(15) 0.0373(13) 0.0345(12) -0.0104(10) -0.0112(11) 0.0206(11)
C15 0.0341(11) 0.0388(12) 0.0200(9) -0.0039(9) -0.0004(8) 0.0137(9)
C16 0.0378(12) 0.0449(13) 0.0224(10) -0.0052(9) 0.0015(9) 0.0135(10)
C17 0.0434(14) 0.0573(16) 0.0274(11) -0.0074(11) 0.0072(10) 0.0141(12)
C18 0.0495(15) 0.0715(19) 0.0309(12) -0.0104(12) 0.0117(11) 0.0145(14)
C19 0.0478(16) 0.073(2) 0.0385(14) -0.0024(13) 0.0183(12) 0.0069(14)
C20 0.0435(14) 0.0590(16) 0.0339(13) -0.0024(11) 0.0127(11) 0.0049(12)
C21 0.0525(17) 0.0645(19) 0.0461(16) -0.0040(13) 0.0167(13) -0.0053(14)
C22 0.0330(11) 0.0326(11) 0.0242(10) -0.0020(8) -0.0013(8) 0.0093(9)
C23 0.0307(10) 0.0342(11) 0.0224(10) -0.0029(8) -0.0023(8) 0.0077(9)
C24 0.0281(10) 0.0306(11) 0.0251(10) -0.0041(8) 0.0005(8) 0.0038(8)
C25 0.0282(10) 0.0354(11) 0.0226(10) -0.0036(8) -0.0026(8) 0.0015(9)
C26 0.0336(11) 0.0408(12) 0.0239(10) 0.0002(9) -0.0053(9) 0.0093(9)
C27 0.0388(12) 0.0394(12) 0.0285(11) -0.0034(9) -0.0029(9) 0.0157(10)
C28 0.0394(12) 0.0396(12) 0.0218(10) -0.0050(9) -0.0026(9) 0.0150(10)
C29 0.0304(11) 0.0381(12) 0.0226(10) -0.0029(9) 0.0005(8) -0.0043(9)
C30 0.0651(18) 0.0547(16) 0.0342(13) -0.0054(11) -0.0077(12) 0.0336(14)
C31 0.0334(11) 0.0320(11) 0.0282(11) -0.0092(9) -0.0015(9) 0.0064(9)
C32 0.0299(11) 0.0416(13) 0.0330(12) -0.0050(10) -0.0018(9) 0.0022(9)
C33 0.0276(15) 0.0358(16) 0.0322(15) -0.0069(13) 0.000 0.000
C34 0.0303(13) 0.0721(19) 0.0503(16) 0.0057(14) -0.0047(11) 0.0053(12)
C35 0.0294(19) 0.089(3) 0.061(3) 0.014(2) 0.000 0.000
C36 0.031(2) 0.165(7) 0.101(4) 0.046(4) 0.000 0.000
C37 0.0370(12) 0.0290(11) 0.0350(12) -0.0105(9) 0.0004(9) -0.0003(9)
C38 0.0627(17) 0.0442(15) 0.0443(14) -0.0165(12) -0.0148(13) 0.0139(13)
C39 0.070(2) 0.0521(17) 0.0499(16) -0.0248(13) -0.0185(14) 0.0253(15)
C40 0.0457(16) 0.074(2) 0.070(2) 0.0140(18) 0.0005(15) 0.0126(15)
C41 0.076(3) 0.136(5) 0.185(6) 0.098(5) -0.011(3) 0.001(3)
C42 0.072(3) 0.148(5) 0.193(7) 0.054(5) 0.024(4) 0.038(3)
N6 0.0462(15) 0.0482(18) 0.069(2) -0.0012(15) 0.0197(14) 0.0084(14)
C43 0.0495(17) 0.0347(15) 0.0381(16) -0.0002(12) 0.0062(13) 0.0083(12)
C44 0.099(4) 0.079(3) 0.087(3) -0.014(2) 0.060(3) -0.013(3)
C45 0.0379(19) 0.079(3) 0.116(4) 0.009(3) -0.008(2) 0.0113(19)
N6X 0.055(5) 0.047(5) 0.066(5) -0.001(5) 0.019(4) 0.006(5)
C43X 0.054(5) 0.044(5) 0.061(6) 0.003(5) 0.010(5) -0.001(5)
C44X 0.062(9) 0.064(9) 0.109(10) 0.008(9) 0.012(9) 0.019(8)
C45X 0.057(8) 0.043(7) 0.070(8) -0.007(7) 0.022(8) 0.007(7)

loop_
_atom_type_symbol
_atom_type_description
_atom_type_scat_dispersion_real
_atom_type_scat_dispersion_imag
_atom_type_scat_source
C C 0.0030 0.0020 'International Tables Vol C Tables 4.2.6.8 and 6.1.1.4'
H H 0.0000 0.0000 'International Tables Vol C Tables 4.2.6.8 and 6.1.1.4'
Co Co 0.3550 0.9390 'International Tables Vol C Tables 4.2.6.8 and 6.1.1.4'
N N 0.0060 0.0030 'International Tables Vol C Tables 4.2.6.8 and 6.1.1.4'
O O 0.0110 0.0060 'International Tables Vol C Tables 4.2.6.8 and 6.1.1.4'

loop_
_geom_angle_atom_site_label_1
_geom_angle_atom_site_label_2
_geom_angle_atom_site_label_3
_geom_angle
_geom_angle_site_symmetry_1
_geom_angle_site_symmetry_3
_geom_angle_publ_flag
O15 Co1 O17 87.89(6) 4_566 . ?
O15 Co1 O13 87.01(6) 4_566 . ?
O17 Co1 O13 87.36(6) . . ?
O15 Co1 O1 177.26(6) 4_566 . ?
O17 Co1 O1 93.90(6) . . ?
O13 Co1 O1 90.99(6) . . ?
O15 Co1 O9 90.16(6) 4_566 . ?
O17 Co1 O9 177.84(6) . . ?
O13 Co1 O9 93.46(6) . . ?
O1 Co1 O9 88.08(6) . . ?
O15 Co1 O5 94.64(6) 4_566 . ?
O17 Co1 O5 89.96(6) . . ?
O13 Co1 O5 176.80(6) . . ?
O1 Co1 O5 87.45(6) . . ?
O9 Co1 O5 89.28(6) . . ?
O18 Co2 N2 176.47(8) . . ?
O18 Co2 O2 90.66(7) . . ?
N2 Co2 O2 88.95(7) . . ?
O18 Co2 O19 90.41(7) . . ?
N2 Co2 O19 90.23(8) . . ?
O2 Co2 O19 175.79(7) . . ?
O18 Co2 O7 99.90(7) . . ?
N2 Co2 O7 76.62(8) . . ?
O2 Co2 O7 92.22(6) . . ?
O19 Co2 O7 91.61(7) . . ?
O18 Co2 O5 109.58(6) . . ?
N2 Co2 O5 73.90(7) . . ?
O2 Co2 O5 87.10(6) . . ?
O19 Co2 O5 88.71(6) . . ?
O7 Co2 O5 150.52(7) . . ?
O16 Co3 N3 172.73(8) 4_566 . ?
O16 Co3 O6 92.63(7) 4_566 . ?
N3 Co3 O6 92.83(7) . . ?
O16 Co3 O11 98.10(7) 4_566 . ?
N3 Co3 O11 77.05(8) . . ?
O6 Co3 O11 90.49(8) . . ?
O16 Co3 O20 89.66(8) 4_566 . ?
N3 Co3 O20 85.13(8) . . ?
O6 Co3 O20 176.43(8) . . ?
O11 Co3 O20 91.90(8) . . ?
O16 Co3 O9 110.85(6) 4_566 . ?
N3 Co3 O9 74.38(7) . . ?
O6 Co3 O9 85.60(6) . . ?
O11 Co3 O9 150.91(6) . . ?
O20 Co3 O9 91.03(7) . . ?
O14 Co4 N1 172.61(7) . . ?
O14 Co4 O3 96.10(6) . . ?
N1 Co4 O3 76.52(6) . . ?
O14 Co4 O21 93.74(8) . . ?
N1 Co4 O21 85.95(8) . . ?
O3 Co4 O21 90.20(7) . . ?
O14 Co4 O10 86.95(7) . . ?
N1 Co4 O10 93.91(7) . . ?
O3 Co4 O10 93.96(6) . . ?
O21 Co4 O10 175.68(7) . . ?
O14 Co4 O1 113.53(6) . . ?
N1 Co4 O1 73.86(6) . . ?
O3 Co4 O1 150.32(6) . . ?
O21 Co4 O1 89.53(7) . . ?
O10 Co4 O1 86.29(6) . . ?
O8 Co5 O8 87.47(8) 8_656 11_566 ?
O8 Co5 O8 87.47(8) 8_656 . ?
O8 Co5 O8 87.47(8) 11_566 . ?
O8 Co5 O22 176.28(13) 8_656 . ?
O8 Co5 O22 89.50(12) 11_566 . ?
O8 Co5 O22 90.23(17) . . ?
O8 Co5 O22 90.24(17) 8_656 8_656 ?
O8 Co5 O22 176.27(12) 11_566 8_656 ?
O8 Co5 O22 89.50(12) . 8_656 ?
O22 Co5 O22 92.68(16) . 8_656 ?
O8 Co5 O22 89.50(12) 8_656 11_566 ?
O8 Co5 O22 90.24(17) 11_566 11_566 ?
O8 Co5 O22 176.28(13) . 11_566 ?
O22 Co5 O22 92.68(16) . 11_566 ?
O22 Co5 O22 92.68(16) 8_656 11_566 ?
C7 O1 Co1 137.26(14) . . ?
C7 O1 Co4 115.56(12) . . ?
Co1 O1 Co4 105.32(6) . . ?
C7 O2 Co2 128.70(14) . . ?
C1 O3 Co4 117.86(13) . . ?
C8 O5 Co1 133.15(14) . . ?
C8 O5 Co2 114.49(14) . . ?
Co1 O5 Co2 106.68(7) . . ?
C8 O6 Co3 129.45(15) . . ?
C14 O7 Co2 116.49(17) . . ?
C14 O8 Co5 130.9(2) . . ?
C15 O9 Co1 135.43(15) . . ?
C15 O9 Co3 115.54(15) . . ?
Co1 O9 Co3 106.46(6) . . ?
C15 O10 Co4 127.28(14) . . ?
C21 O11 Co3 115.85(19) . . ?
C21 O12 H12S 122.2 . . ?
C22 O13 Co1 136.36(15) . . ?
C22 O14 Co4 117.06(14) . . ?
C29 O15 Co1 138.85(15) . 4_566 ?
C29 O16 Co3 120.41(15) . 4_566 ?
C31 O17 Co1 138.24(14) . . ?
C31 O18 Co2 120.97(16) . . ?
C37 O19 Co2 122.62(15) . . ?
C40 O20 Co3 130.1(2) . . ?
C43X O21 Co4 137.3(12) . . ?
C43 O21 Co4 135.4(2) . . ?
Co5 O22 H22A 116.1 . . ?
Co5 O22 H22B 115.3 . . ?
H22A O22 H22B 103.4 . . ?
C6 N1 C2 120.92(18) . . ?
C6 N1 Co4 121.33(14) . . ?
C2 N1 Co4 117.71(13) . . ?
C9 N2 C13 121.0(2) . . ?
C9 N2 Co2 121.26(16) . . ?
C13 N2 Co2 117.75(19) . . ?
C16 N3 C20 121.1(2) . . ?
C16 N3 Co3 120.97(16) . . ?
C20 N3 Co3 117.56(18) . . ?
C37 N4 C38 121.8(2) . . ?
C37 N4 C39 121.1(2) . . ?
C38 N4 C39 117.0(2) . . ?
C40 N5 C41 124.6(4) . . ?
C40 N5 C42 120.0(4) . . ?
C41 N5 C42 115.4(4) . . ?
O4 C1 O3 126.6(2) . . ?
O4 C1 C2 118.80(19) . . ?
O3 C1 C2 114.61(18) . . ?
N1 C2 C3 121.17(19) . . ?
N1 C2 C1 112.86(18) . . ?
C3 C2 C1 125.97(19) . . ?
C2 C3 C4 118.39(19) . . ?
C2 C3 H3 120.8 . . ?
C4 C3 H3 120.8 . . ?
C3 C4 C5 120.1(2) . . ?
C3 C4 H4 119.9 . . ?
C5 C4 H4 119.9 . . ?
C6 C5 C4 117.63(19) . . ?
C6 C5 H5 121.2 . . ?
C4 C5 H5 121.2 . . ?
N1 C6 C5 121.75(19) . . ?
N1 C6 C7 113.82(17) . . ?
C5 C6 C7 124.43(18) . . ?
O2 C7 O1 127.71(19) . . ?
O2 C7 C6 116.87(18) . . ?
O1 C7 C6 115.42(17) . . ?
O6 C8 O5 127.1(2) . . ?
O6 C8 C9 117.2(2) . . ?
O5 C8 C9 115.7(2) . . ?
N2 C9 C10 121.6(2) . . ?
N2 C9 C8 114.6(2) . . ?
C10 C9 C8 123.8(3) . . ?
C9 C10 C11 117.5(3) . . ?
C9 C10 H10 121.3 . . ?
C11 C10 H10 121.3 . . ?
C12 C11 C10 120.3(3) . . ?
C12 C11 H11 119.8 . . ?
C10 C11 H11 119.8 . . ?
C11 C12 C13 118.7(3) . . ?
C11 C12 H12 120.6 . . ?
C13 C12 H12 120.6 . . ?
N2 C13 C12 120.9(3) . . ?
N2 C13 C14 113.2(2) . . ?
C12 C13 C14 125.9(3) . . ?
O8 C14 O7 126.9(3) . . ?
O8 C14 C13 117.1(2) . . ?
O7 C14 C13 115.9(2) . . ?
O10 C15 O9 127.7(2) . . ?
O10 C15 C16 117.56(19) . . ?
O9 C15 C16 114.7(2) . . ?
N3 C16 C17 121.3(2) . . ?
N3 C16 C15 113.92(19) . . ?
C17 C16 C15 124.8(2) . . ?
C16 C17 C18 118.1(3) . . ?
C16 C17 H17 120.9 . . ?
C18 C17 H17 120.9 . . ?
C19 C18 C17 120.3(2) . . ?
C19 C18 H18 119.9 . . ?
C17 C18 H18 119.9 . . ?
C18 C19 C20 118.1(3) . . ?
C18 C19 H19 120.9 . . ?
C20 C19 H19 120.9 . . ?
N3 C20 C19 121.0(3) . . ?
N3 C20 C21 112.7(2) . . ?
C19 C20 C21 126.2(3) . . ?
O12 C21 O11 126.0(3) . . ?
O12 C21 C20 117.9(3) . . ?
O11 C21 C20 116.2(3) . . ?
O13 C22 O14 125.1(2) . . ?
O13 C22 C23 117.73(19) . . ?
O14 C22 C23 117.18(18) . . ?
C24 C23 C28 119.75(19) . . ?
C24 C23 C22 119.76(19) . . ?
C28 C23 C22 120.40(19) . . ?
C25 C24 C23 119.73(19) . . ?
C25 C24 H24 120.1 . . ?
C23 C24 H24 120.1 . . ?
C24 C25 C26 119.84(19) . . ?
C24 C25 C29 119.82(19) . . ?
C26 C25 C29 120.32(19) . . ?
C25 C26 C27 121.3(2) . . ?
C25 C26 H26 119.4 . . ?
C27 C26 H26 119.4 . . ?
C28 C27 C26 117.9(2) . . ?
C28 C27 C30 121.4(2) . . ?
C26 C27 C30 120.7(2) . . ?
C27 C28 C23 121.5(2) . . ?
C27 C28 H28 119.3 . . ?
C23 C28 H28 119.3 . . ?
O15 C29 O16 125.3(2) . . ?
O15 C29 C25 117.75(19) . . ?
O16 C29 C25 117.0(2) . . ?
C27 C30 H30A 109.5 . . ?
C27 C30 H30B 109.5 . . ?
H30A C30 H30B 109.5 . . ?
C27 C30 H30C 109.5 . . ?
H30A C30 H30C 109.5 . . ?
H30B C30 H30C 109.5 . . ?
O17 C31 O18 125.2(2) . . ?
O17 C31 C32 117.3(2) . . ?
O18 C31 C32 117.5(2) . . ?
C33 C32 C34 119.7(2) . . ?
C33 C32 C31 120.1(2) . . ?
C34 C32 C31 120.2(2) . . ?
C32 C33 C32 119.8(3) 4_566 . ?
C32 C33 H33 120.1 4_566 . ?
C32 C33 H33 120.1 . . ?
C35 C34 C32 121.1(3) . . ?
C35 C34 H34 119.4 . . ?
C32 C34 H34 119.4 . . ?
C34 C35 C34 118.5(4) . 4_566 ?
C34 C35 C36 120.73(18) . . ?
C34 C35 C36 120.74(18) 4_566 . ?
C35 C36 H36A 109.5 . . ?
C35 C36 H36B 109.5 . . ?
H36A C36 H36B 109.5 . . ?
C35 C36 H36C 109.5 . . ?
H36A C36 H36C 109.5 . . ?
H36B C36 H36C 109.5 . . ?
C35 C36 H36A 109.473(2) . 4_566 ?
H36A C36 H36A 141.1 . 4_566 ?
H36B C36 H36A 56.2 . 4_566 ?
H36C C36 H36A 56.3 . 4_566 ?
C35 C36 H36B 109.470(2) . 4_566 ?
H36A C36 H36B 56.2 . 4_566 ?
H36B C36 H36B 141.1 . 4_566 ?
H36C C36 H36B 56.3 . 4_566 ?
H36A C36 H36B 109.5 4_566 4_566 ?
C35 C36 H36C 109.464(1) . 4_566 ?
H36A C36 H36C 56.3 . 4_566 ?
H36B C36 H36C 56.2 . 4_566 ?
H36C C36 H36C 141.1 . 4_566 ?
H36A C36 H36C 109.5 4_566 4_566 ?
H36B C36 H36C 109.5 4_566 4_566 ?
O19 C37 N4 123.2(2) . . ?
O19 C37 H37 118.4 . . ?
N4 C37 H37 118.4 . . ?
N4 C38 H38A 109.5 . . ?
N4 C38 H38B 109.5 . . ?
H38A C38 H38B 109.5 . . ?
N4 C38 H38C 109.5 . . ?
H38A C38 H38C 109.5 . . ?
H38B C38 H38C 109.5 . . ?
N4 C39 H39A 109.5 . . ?
N4 C39 H39B 109.5 . . ?
H39A C39 H39B 109.5 . . ?
N4 C39 H39C 109.5 . . ?
H39A C39 H39C 109.5 . . ?
H39B C39 H39C 109.5 . . ?
O20 C40 N5 125.6(3) . . ?
O20 C40 H40 117.2 . . ?
N5 C40 H40 117.2 . . ?
N5 C41 H41A 109.5 . . ?
N5 C41 H41B 109.5 . . ?
H41A C41 H41B 109.5 . . ?
N5 C41 H41C 109.5 . . ?
H41A C41 H41C 109.5 . . ?
H41B C41 H41C 109.5 . . ?
N5 C42 H42A 109.5 . . ?
N5 C42 H42B 109.5 . . ?
H42A C42 H42B 109.5 . . ?
N5 C42 H42C 109.5 . . ?
H42A C42 H42C 109.5 . . ?
H42B C42 H42C 109.5 . . ?
C43 N6 C44 121.8(4) . . ?
C43 N6 C45 120.0(3) . . ?
C44 N6 C45 117.7(4) . . ?
O21 C43 N6 125.9(3) . . ?
O21 C43 H43 117.0 . . ?
N6 C43 H43 117.0 . . ?
N6 C44 H44A 109.5 . . ?
N6 C44 H44B 109.5 . . ?
H44A C44 H44B 109.5 . . ?
N6 C44 H44C 109.5 . . ?
H44A C44 H44C 109.5 . . ?
H44B C44 H44C 109.5 . . ?
N6 C45 H45A 109.5 . . ?
N6 C45 H45B 109.5 . . ?
H45A C45 H45B 109.5 . . ?
N6 C45 H45C 109.5 . . ?
H45A C45 H45C 109.5 . . ?
H45B C45 H45C 109.5 . . ?
C43X N6X C44X 121.4(19) . . ?
C43X N6X C45X 121.8(18) . . ?
C44X N6X C45X 114.6(19) . . ?
O21 C43X N6X 143(2) . . ?
O21 C43X H43B 108.4 . . ?
N6X C43X H43B 108.4 . . ?
N6X C44X H44D 109.5 . . ?
N6X C44X H44E 109.5 . . ?
H44D C44X H44E 109.5 . . ?
N6X C44X H44F 109.5 . . ?
H44D C44X H44F 109.5 . . ?
H44E C44X H44F 109.5 . . ?
N6X C45X H45D 109.5 . . ?
N6X C45X H45E 109.5 . . ?
H45D C45X H45E 109.5 . . ?
N6X C45X H45F 109.5 . . ?
H45D C45X H45F 109.5 . . ?
H45E C45X H45F 109.5 . . ?

loop_
_geom_bond_atom_site_label_1
_geom_bond_atom_site_label_2
_geom_bond_distance
_geom_bond_site_symmetry_2
_geom_bond_publ_flag
Co1 O15 2.0499(15) 4_566 ?
Co1 O17 2.0543(15) . ?
Co1 O13 2.0559(16) . ?
Co1 O1 2.1052(15) . ?
Co1 O9 2.1296(15) . ?
Co1 O5 2.1320(16) . ?
Co2 O18 2.0277(18) . ?
Co2 N2 2.053(2) . ?
Co2 O2 2.0562(15) . ?
Co2 O19 2.0833(16) . ?
Co2 O7 2.1284(17) . ?
Co2 O5 2.2851(16) . ?
Co3 O16 1.9995(16) 4_566 ?
Co3 N3 2.0388(19) . ?
Co3 O6 2.1039(17) . ?
Co3 O11 2.1102(19) . ?
Co3 O20 2.1249(19) . ?
Co3 O9 2.2395(17) . ?
Co4 O14 2.0173(15) . ?
Co4 N1 2.0500(17) . ?
Co4 O3 2.0890(15) . ?
Co4 O21 2.106(2) . ?
Co4 O10 2.1141(18) . ?
Co4 O1 2.2462(15) . ?
Co5 O8 2.100(2) 8_656 ?
Co5 O8 2.100(2) 11_566 ?
Co5 O8 2.101(2) . ?
Co5 O22 2.186(4) . ?
Co5 O22 2.186(4) 8_656 ?
Co5 O22 2.186(4) 11_566 ?
O1 C7 1.275(3) . ?
O2 C7 1.239(3) . ?
O3 C1 1.267(3) . ?
O4 C1 1.240(3) . ?
O5 C8 1.276(3) . ?
O6 C8 1.241(3) . ?
O7 C14 1.267(3) . ?
O8 C14 1.253(3) . ?
O9 C15 1.280(3) . ?
O10 C15 1.240(3) . ?
O11 C21 1.261(3) . ?
O12 C21 1.249(4) . ?
O12 H12S 0.9349 . ?
O13 C22 1.255(3) . ?
O14 C22 1.261(3) . ?
O15 C29 1.249(3) . ?
O16 C29 1.268(3) . ?
O17 C31 1.256(3) . ?
O18 C31 1.261(3) . ?
O19 C37 1.240(3) . ?
O20 C40 1.217(4) . ?
O21 C43X 0.99(2) . ?
O21 C43 1.211(4) . ?
O22 H22A 0.8871 . ?
O22 H22B 0.9336 . ?
N1 C6 1.327(3) . ?
N1 C2 1.333(3) . ?
N2 C9 1.328(3) . ?
N2 C13 1.341(3) . ?
N3 C16 1.328(3) . ?
N3 C20 1.328(3) . ?
N4 C37 1.317(3) . ?
N4 C38 1.454(3) . ?
N4 C39 1.459(3) . ?
N5 C40 1.306(4) . ?
N5 C41 1.431(6) . ?
N5 C42 1.491(6) . ?
C1 C2 1.516(3) . ?
C2 C3 1.376(3) . ?
C3 C4 1.388(3) . ?
C3 H3 0.9500 . ?
C4 C5 1.389(3) . ?
C4 H4 0.9500 . ?
C5 C6 1.383(3) . ?
C5 H5 0.9500 . ?
C6 C7 1.502(3) . ?
C8 C9 1.507(3) . ?
C9 C10 1.380(4) . ?
C10 C11 1.405(5) . ?
C10 H10 0.9500 . ?
C11 C12 1.370(6) . ?
C11 H11 0.9500 . ?
C12 C13 1.380(5) . ?
C12 H12 0.9500 . ?
C13 C14 1.508(4) . ?
C15 C16 1.513(3) . ?
C16 C17 1.384(3) . ?
C17 C18 1.384(4) . ?
C17 H17 0.9500 . ?
C18 C19 1.381(5) . ?
C18 H18 0.9500 . ?
C19 C20 1.390(4) . ?
C19 H19 0.9500 . ?
C20 C21 1.513(4) . ?
C22 C23 1.503(3) . ?
C23 C24 1.393(3) . ?
C23 C28 1.397(3) . ?
C24 C25 1.389(3) . ?
C24 H24 0.9500 . ?
C25 C26 1.397(3) . ?
C25 C29 1.502(3) . ?
C26 C27 1.397(3) . ?
C26 H26 0.9500 . ?
C27 C28 1.392(3) . ?
C27 C30 1.504(3) . ?
C28 H28 0.9500 . ?
C30 H30A 0.9800 . ?
C30 H30B 0.9800 . ?
C30 H30C 0.9800 . ?
C31 C32 1.505(3) . ?
C32 C33 1.393(3) . ?
C32 C34 1.402(3) . ?
C33 H33 0.9500 . ?
C34 C35 1.391(4) . ?
C34 H34 0.9500 . ?
C35 C36 1.515(6) . ?
C36 H36A 0.9800 . ?
C36 H36B 0.9800 . ?
C36 H36C 0.9800 . ?
C36 H36A 0.9798 4_566 ?
C36 H36B 0.9799 4_566 ?
C36 H36C 0.9802 4_566 ?
C37 H37 0.9500 . ?
C38 H38A 0.9800 . ?
C38 H38B 0.9800 . ?
C38 H38C 0.9800 . ?
C39 H39A 0.9800 . ?
C39 H39B 0.9800 . ?
C39 H39C 0.9800 . ?
C40 H40 0.9500 . ?
C41 H41A 0.9800 . ?
C41 H41B 0.9800 . ?
C41 H41C 0.9800 . ?
C42 H42A 0.9800 . ?
C42 H42B 0.9800 . ?
C42 H42C 0.9800 . ?
N6 C43 1.314(4) . ?
N6 C44 1.456(6) . ?
N6 C45 1.471(6) . ?
C43 H43 0.9500 . ?
C44 H44A 0.9800 . ?
C44 H44B 0.9800 . ?
C44 H44C 0.9800 . ?
C45 H45A 0.9800 . ?
C45 H45B 0.9800 . ?
C45 H45C 0.9800 . ?
N6X C43X 1.378(15) . ?
N6X C44X 1.379(15) . ?
N6X C45X 1.385(15) . ?
C43X H43B 0.9500 . ?
C44X H44D 0.9800 . ?
C44X H44E 0.9800 . ?
C44X H44F 0.9800 . ?
C45X H45D 0.9800 . ?
C45X H45E 0.9800 . ?
C45X H45F 0.9800 . ?

loop_
_geom_torsion_atom_site_label_1
_geom_torsion_atom_site_label_2
_geom_torsion_atom_site_label_3
_geom_torsion_atom_site_label_4
_geom_torsion
_geom_torsion_site_symmetry_1
_geom_torsion_site_symmetry_2
_geom_torsion_site_symmetry_3
_geom_torsion_site_symmetry_4
_geom_torsion_publ_flag
Co4 O3 C1 O4 174.23(18) . . . . ?
Co4 O3 C1 C2 -7.3(2) . . . . ?
C6 N1 C2 C3 -1.4(3) . . . . ?
Co4 N1 C2 C3 -179.22(17) . . . . ?
C6 N1 C2 C1 179.00(19) . . . . ?
Co4 N1 C2 C1 1.2(2) . . . . ?
O4 C1 C2 N1 -177.4(2) . . . . ?
O3 C1 C2 N1 4.0(3) . . . . ?
O4 C1 C2 C3 3.0(3) . . . . ?
O3 C1 C2 C3 -175.6(2) . . . . ?
N1 C2 C3 C4 0.2(4) . . . . ?
C1 C2 C3 C4 179.8(2) . . . . ?
C2 C3 C4 C5 0.8(4) . . . . ?
C3 C4 C5 C6 -0.6(4) . . . . ?
C2 N1 C6 C5 1.6(3) . . . . ?
Co4 N1 C6 C5 179.32(17) . . . . ?
C2 N1 C6 C7 -178.39(19) . . . . ?
Co4 N1 C6 C7 -0.6(3) . . . . ?
C4 C5 C6 N1 -0.5(3) . . . . ?
C4 C5 C6 C7 179.4(2) . . . . ?
Co2 O2 C7 O1 4.2(4) . . . . ?
Co2 O2 C7 C6 -175.24(14) . . . . ?
Co1 O1 C7 O2 18.7(4) . . . . ?
Co4 O1 C7 O2 -179.6(2) . . . . ?
Co1 O1 C7 C6 -161.87(15) . . . . ?
Co4 O1 C7 C6 -0.2(2) . . . . ?
N1 C6 C7 O2 180.0(2) . . . . ?
C5 C6 C7 O2 0.0(3) . . . . ?
N1 C6 C7 O1 0.5(3) . . . . ?
C5 C6 C7 O1 -179.4(2) . . . . ?
Co3 O6 C8 O5 -1.5(3) . . . . ?
Co3 O6 C8 C9 179.17(15) . . . . ?
Co1 O5 C8 O6 28.9(3) . . . . ?
Co2 O5 C8 O6 178.16(18) . . . . ?
Co1 O5 C8 C9 -151.80(16) . . . . ?
Co2 O5 C8 C9 -2.5(2) . . . . ?
C13 N2 C9 C10 0.8(4) . . . . ?
Co2 N2 C9 C10 -179.0(3) . . . . ?
C13 N2 C9 C8 178.4(2) . . . . ?
Co2 N2 C9 C8 -1.4(3) . . . . ?
O6 C8 C9 N2 -178.0(2) . . . . ?
O5 C8 C9 N2 2.6(3) . . . . ?
O6 C8 C9 C10 -0.4(4) . . . . ?
O5 C8 C9 C10 -179.8(3) . . . . ?
N2 C9 C10 C11 -1.1(6) . . . . ?
C8 C9 C10 C11 -178.5(4) . . . . ?
C9 C10 C11 C12 0.6(7) . . . . ?
C10 C11 C12 C13 0.3(7) . . . . ?
C9 N2 C13 C12 0.1(4) . . . . ?
Co2 N2 C13 C12 179.9(3) . . . . ?
C9 N2 C13 C14 179.9(2) . . . . ?
Co2 N2 C13 C14 -0.4(3) . . . . ?
C11 C12 C13 N2 -0.6(6) . . . . ?
C11 C12 C13 C14 179.7(4) . . . . ?
Co5 O8 C14 O7 -3.6(4) . . . . ?
Co5 O8 C14 C13 176.85(16) . . . . ?
Co2 O7 C14 O8 -180.0(2) . . . . ?
Co2 O7 C14 C13 -0.4(3) . . . . ?
N2 C13 C14 O8 -179.9(2) . . . . ?
C12 C13 C14 O8 -0.2(4) . . . . ?
N2 C13 C14 O7 0.5(3) . . . . ?
C12 C13 C14 O7 -179.7(3) . . . . ?
Co4 O10 C15 O9 6.2(3) . . . . ?
Co4 O10 C15 C16 -175.31(14) . . . . ?
Co1 O9 C15 O10 16.5(4) . . . . ?
Co3 O9 C15 O10 175.37(18) . . . . ?
Co1 O9 C15 C16 -162.02(15) . . . . ?
Co3 O9 C15 C16 -3.2(2) . . . . ?
C20 N3 C16 C17 -0.7(4) . . . . ?
Co3 N3 C16 C17 172.56(18) . . . . ?
C20 N3 C16 C15 178.7(2) . . . . ?
Co3 N3 C16 C15 -8.1(3) . . . . ?
O10 C15 C16 N3 -171.6(2) . . . . ?
O9 C15 C16 N3 7.1(3) . . . . ?
O10 C15 C16 C17 7.7(3) . . . . ?
O9 C15 C16 C17 -173.5(2) . . . . ?
N3 C16 C17 C18 0.9(4) . . . . ?
C15 C16 C17 C18 -178.4(2) . . . . ?
C16 C17 C18 C19 0.3(4) . . . . ?
C17 C18 C19 C20 -1.5(5) . . . . ?
C16 N3 C20 C19 -0.6(4) . . . . ?
Co3 N3 C20 C19 -174.1(2) . . . . ?
C16 N3 C20 C21 -180.0(2) . . . . ?
Co3 N3 C20 C21 6.6(3) . . . . ?
C18 C19 C20 N3 1.7(4) . . . . ?
C18 C19 C20 C21 -179.0(3) . . . . ?
Co3 O11 C21 O12 174.9(3) . . . . ?
Co3 O11 C21 C20 -5.1(4) . . . . ?
N3 C20 C21 O12 179.2(3) . . . . ?
C19 C20 C21 O12 -0.1(5) . . . . ?
N3 C20 C21 O11 -0.7(4) . . . . ?
C19 C20 C21 O11 180.0(3) . . . . ?
Co1 O13 C22 O14 50.7(4) . . . . ?
Co1 O13 C22 C23 -131.17(19) . . . . ?
Co4 O14 C22 O13 8.9(3) . . . . ?
Co4 O14 C22 C23 -169.29(16) . . . . ?
O13 C22 C23 C24 -4.3(3) . . . . ?
O14 C22 C23 C24 174.0(2) . . . . ?
O13 C22 C23 C28 179.1(2) . . . . ?
O14 C22 C23 C28 -2.6(3) . . . . ?
C28 C23 C24 C25 0.5(3) . . . . ?
C22 C23 C24 C25 -176.1(2) . . . . ?
C23 C24 C25 C26 -1.6(3) . . . . ?
C23 C24 C25 C29 176.8(2) . . . . ?
C24 C25 C26 C27 1.6(4) . . . . ?
C29 C25 C26 C27 -176.8(2) . . . . ?
C25 C26 C27 C28 -0.4(4) . . . . ?
C25 C26 C27 C30 179.3(3) . . . . ?
C26 C27 C28 C23 -0.7(4) . . . . ?
C30 C27 C28 C23 179.5(3) . . . . ?
C24 C23 C28 C27 0.7(4) . . . . ?
C22 C23 C28 C27 177.3(2) . . . . ?
Co1 O15 C29 O16 40.3(4) 4_566 . . . ?
Co1 O15 C29 C25 -139.87(18) 4_566 . . . ?
Co3 O16 C29 O15 12.1(3) 4_566 . . . ?
Co3 O16 C29 C25 -167.73(15) 4_566 . . . ?
C24 C25 C29 O15 -5.9(3) . . . . ?
C26 C25 C29 O15 172.5(2) . . . . ?
C24 C25 C29 O16 174.0(2) . . . . ?
C26 C25 C29 O16 -7.6(3) . . . . ?
Co1 O17 C31 O18 45.9(3) . . . . ?
Co1 O17 C31 C32 -136.01(19) . . . . ?
Co2 O18 C31 O17 8.4(3) . . . . ?
Co2 O18 C31 C32 -169.73(15) . . . . ?
O17 C31 C32 C33 -6.1(3) . . . . ?
O18 C31 C32 C33 172.13(18) . . . . ?
O17 C31 C32 C34 175.8(2) . . . . ?
O18 C31 C32 C34 -5.9(3) . . . . ?
C34 C32 C33 C32 -0.23(19) . . . 4_566 ?
C31 C32 C33 C32 -178.3(2) . . . 4_566 ?
C33 C32 C34 C35 0.4(4) . . . . ?
C31 C32 C34 C35 178.5(2) . . . . ?
C32 C34 C35 C34 -0.2(2) . . . 4_566 ?
C32 C34 C35 C36 179.8(2) . . . . ?
Co2 O19 C37 N4 164.45(19) . . . . ?
C38 N4 C37 O19 178.6(3) . . . . ?
C39 N4 C37 O19 -0.4(4) . . . . ?
Co3 O20 C40 N5 176.4(3) . . . . ?
C41 N5 C40 O20 -176.1(5) . . . . ?
C42 N5 C40 O20 4.1(7) . . . . ?
Co4 O21 C43 N6 -171.9(3) . . . . ?
C44 N6 C43 O21 -174.5(4) . . . . ?
C45 N6 C43 O21 -2.5(6) . . . . ?
Co4 O21 C43X N6X 137(3) . . . . ?
C44X N6X C43X O21 141(3) . . . . ?
C45X N6X C43X O21 -22(5) . . . . ?
